data_4066239
loop_
_publ_author_name
'Pinkas, Ji\<r\'i'
'Luke\<sov\'a, Lenka'
'Gyepes, R\'obert'
'C\'isa\<rov\'a, Ivana'
'Kubi\<sta, Ji\<r\'i'
'Hor\'a\<cek, Michal'
'Mach, Karel'

_publ_section_title
;
 Reduction-Induced Exclusive Activation of
 theansa-1,2-Bis(dimethylsilylene)ethane Chain inansa-Permethyltitanocene
 Compounds&#x00A7;
;
_journal_issue 21
_journal_name_full Organometallics
_journal_page_first 5199
_journal_paper_doi 10.1021/om1003623
_journal_volume 29
_journal_year 2010
_chemical_formula_moiety 'C34 H55 O Si2 Ti'
_chemical_formula_sum 'C34 H55 O Si2 Ti'
_chemical_formula_weight 583.86
_chemical_name_systematic
; 
 ? 
;
_space_group_IT_number 2
_symmetry_cell_setting triclinic
_symmetry_space_group_name_Hall '-P 1'
_symmetry_space_group_name_H-M 'P -1'
_atom_sites_solution_hydrogens geom
_atom_sites_solution_primary direct
_atom_sites_solution_secondary difmap
_audit_creation_method SHELXL-97
_cell_angle_alpha 96.7496(10)
_cell_angle_beta 96.6288(10)
_cell_angle_gamma 113.7658(10)
_cell_formula_units_Z 2
_cell_length_a 10.0777(2)
_cell_length_b 10.6875(2)
_cell_length_c 16.9165(3)
_cell_measurement_reflns_used 7457
_cell_measurement_temperature 150(1)
_cell_measurement_theta_max 27.48
_cell_measurement_theta_min 1.00
_cell_volume 1629.15(6)
_computing_cell_refinement 'HKL Scalepack (Otwinowski & Minor, 1997)'
_computing_data_collection 'Collect (Nonius BV, 1997-2000)'
_computing_data_reduction 'HKL Denzo and Scalepack (Otwinowski & Minor, 1997)'
_computing_molecular_graphics 'PLATON (Spek, 2001)'
_computing_structure_refinement 'SHELXL-97 (Sheldrick, 1997)'
_computing_structure_solution 'SIR97 (Altomare et al., 1994)'
_diffrn_ambient_temperature 150(1)
_diffrn_detector_area_resol_mean 9.091
_diffrn_measured_fraction_theta_full 0.999
_diffrn_measured_fraction_theta_max 0.999
_diffrn_measurement_device_type KappaCCD
_diffrn_measurement_method '\w and \p scans to fill the Ewald sphere'
_diffrn_radiation_monochromator 'horizontally mounted graphite crystal'
_diffrn_radiation_source 'fine-focus sealed tube'
_diffrn_radiation_type MoK\a
_diffrn_radiation_wavelength 0.71073
_diffrn_reflns_av_R_equivalents 0.0000
_diffrn_reflns_av_sigmaI/netI 0.0421
_diffrn_reflns_limit_h_max 13
_diffrn_reflns_limit_h_min -13
_diffrn_reflns_limit_k_max 13
_diffrn_reflns_limit_k_min -13
_diffrn_reflns_limit_l_max 21
_diffrn_reflns_limit_l_min -21
_diffrn_reflns_number 49174
_diffrn_reflns_theta_full 27.51
_diffrn_reflns_theta_max 27.51
_diffrn_reflns_theta_min 1.23
_exptl_absorpt_coefficient_mu 0.361
_exptl_absorpt_correction_type none
_exptl_crystal_colour green
_exptl_crystal_density_diffrn 1.190
_exptl_crystal_density_method 'not measured'
_exptl_crystal_description prism
_exptl_crystal_F_000 634
_exptl_crystal_size_max 0.58
_exptl_crystal_size_mid 0.45
_exptl_crystal_size_min 0.38
_refine_diff_density_max 0.316
_refine_diff_density_min -0.397
_refine_diff_density_rms 0.054
_refine_ls_extinction_method none
_refine_ls_goodness_of_fit_ref 1.021
_refine_ls_hydrogen_treatment constr
_refine_ls_matrix_type full
_refine_ls_number_parameters 355
_refine_ls_number_reflns 7478
_refine_ls_number_restraints 0
_refine_ls_restrained_S_all 1.021
_refine_ls_R_factor_all 0.0577
_refine_ls_R_factor_gt 0.0385
_refine_ls_shift/su_max 0.001
_refine_ls_shift/su_mean 0.000
_refine_ls_structure_factor_coef Fsqd
_refine_ls_weighting_details 'calc w=1/[\s^2^(Fo^2^)+(0.0441P)^2^+0.7794P] where P=(Fo^2^+2Fc^2^)/3'
_refine_ls_weighting_scheme calc
_refine_ls_wR_factor_gt 0.0903
_refine_ls_wR_factor_ref 0.0991
_reflns_number_gt 5834
_reflns_number_total 7478
_reflns_threshold_expression >2sigma(I)
_cod_data_source_file om1003623_si_001.cif
_cod_data_source_block ansll9adam
_cod_original_cell_volume 1629.15(5)
_cod_original_sg_symbol_H-M P-1
_cod_database_code 4066239

loop_
_symmetry_equiv_pos_as_xyz
'x, y, z'
'-x, -y, -z'

loop_
_atom_site_label
_atom_site_type_symbol
_atom_site_fract_x
_atom_site_fract_y
_atom_site_fract_z
_atom_site_U_iso_or_equiv
_atom_site_adp_type
_atom_site_occupancy
_atom_site_symmetry_multiplicity
_atom_site_calc_flag
_atom_site_refinement_flags
Ti1 Ti 0.25705(3) 0.52290(3) 0.729769(17) 0.01704(8) Uani 1 1 d .
Si1 Si -0.02778(5) 0.14542(5) 0.66306(3) 0.02057(11) Uani 1 1 d .
Si3 Si 0.40267(5) 0.21713(5) 0.71162(3) 0.02448(12) Uani 1 1 d .
C1 C 0.05543(18) 0.32872(17) 0.64655(10) 0.0192(3) Uani 1 1 d .
C2 C -0.00140(18) 0.42926(18) 0.66880(10) 0.0212(4) Uani 1 1 d .
C3 C 0.0692(2) 0.54687(18) 0.63417(10) 0.0233(4) Uani 1 1 d .
C4 C 0.1683(2) 0.52176(18) 0.58815(10) 0.0232(4) Uani 1 1 d .
C5 C 0.15424(18) 0.38567(17) 0.59220(10) 0.0200(3) Uani 1 1 d .
C6 C -0.12263(19) 0.40547(19) 0.71678(12) 0.0289(4) Uani 1 1 d .
H6A H -0.0844 0.4118 0.7738 0.043 Uiso 1 1 calc R
H6B H -0.2024 0.3129 0.6960 0.043 Uiso 1 1 calc R
H6C H -0.1604 0.4761 0.7120 0.043 Uiso 1 1 calc R
C7 C 0.0407(2) 0.6748(2) 0.63658(12) 0.0338(5) Uani 1 1 d .
H7A H -0.0500 0.6591 0.6579 0.051 Uiso 1 1 calc R
H7B H 0.0299 0.6950 0.5818 0.051 Uiso 1 1 calc R
H7C H 0.1235 0.7537 0.6716 0.051 Uiso 1 1 calc R
C8 C 0.2508(2) 0.6174(2) 0.53458(11) 0.0325(4) Uani 1 1 d .
H8A H 0.3147 0.5811 0.5102 0.049 Uiso 1 1 calc R
H8B H 0.3111 0.7102 0.5669 0.049 Uiso 1 1 calc R
H8C H 0.1804 0.6234 0.4918 0.049 Uiso 1 1 calc R
C9 C 0.2078(2) 0.30319(19) 0.53693(10) 0.0244(4) Uani 1 1 d .
H9A H 0.1232 0.2270 0.5012 0.037 Uiso 1 1 calc R
H9B H 0.2645 0.2649 0.5692 0.037 Uiso 1 1 calc R
H9C H 0.2707 0.3637 0.5042 0.037 Uiso 1 1 calc R
C10 C 0.41734(18) 0.39910(17) 0.73446(10) 0.0199(3) Uani 1 1 d .
C11 C 0.48572(18) 0.51461(18) 0.69557(10) 0.0214(4) Uani 1 1 d .
C12 C 0.52390(19) 0.63932(18) 0.75068(11) 0.0237(4) Uani 1 1 d .
C13 C 0.49024(18) 0.60362(18) 0.82597(10) 0.0221(4) Uani 1 1 d .
C14 C 0.41742(18) 0.45779(18) 0.81553(10) 0.0198(3) Uani 1 1 d .
C15 C 0.5404(2) 0.5167(2) 0.61619(11) 0.0310(4) Uani 1 1 d .
H15A H 0.5130 0.5784 0.5863 0.046 Uiso 1 1 calc R
H15B H 0.4959 0.4225 0.5842 0.046 Uiso 1 1 calc R
H15C H 0.6479 0.5506 0.6266 0.046 Uiso 1 1 calc R
C16 C 0.6084(2) 0.7841(2) 0.73505(14) 0.0404(5) Uani 1 1 d .
H16A H 0.7133 0.8048 0.7408 0.061 Uiso 1 1 calc R
H16B H 0.5948 0.8514 0.7741 0.061 Uiso 1 1 calc R
H16C H 0.5718 0.7903 0.6801 0.061 Uiso 1 1 calc R
C17 C 0.5476(2) 0.7007(2) 0.90599(11) 0.0300(4) Uani 1 1 d .
H17A H 0.6320 0.6903 0.9343 0.045 Uiso 1 1 calc R
H17B H 0.4697 0.6785 0.9387 0.045 Uiso 1 1 calc R
H17C H 0.5785 0.7967 0.8972 0.045 Uiso 1 1 calc R
C18 C 0.3656(2) 0.3826(2) 0.88392(11) 0.0303(4) Uani 1 1 d .
H18A H 0.4506 0.3849 0.9197 0.045 Uiso 1 1 calc R
H18B H 0.2970 0.2859 0.8618 0.045 Uiso 1 1 calc R
H18C H 0.3157 0.4283 0.9146 0.045 Uiso 1 1 calc R
C19 C 0.0837(2) 0.04284(18) 0.64644(12) 0.0262(4) Uani 1 1 d .
H19A H 0.0169 -0.0570 0.6401 0.031 Uiso 1 1 calc R
H19B H 0.1187 0.0577 0.5945 0.031 Uiso 1 1 calc R
C20 C 0.2183(2) 0.07410(18) 0.71192(12) 0.0305(4) Uani 1 1 d .
H20A H 0.2320 -0.0127 0.7104 0.037 Uiso 1 1 calc R
H20B H 0.1909 0.0932 0.7649 0.037 Uiso 1 1 calc R
C21 C -0.2033(2) 0.0513(2) 0.58721(12) 0.0313(4) Uani 1 1 d .
H21A H -0.2707 0.0947 0.5962 0.047 Uiso 1 1 calc R
H21B H -0.2495 -0.0462 0.5934 0.047 Uiso 1 1 calc R
H21C H -0.1813 0.0564 0.5324 0.047 Uiso 1 1 calc R
C22 C -0.0680(2) 0.1366(2) 0.76841(12) 0.0327(4) Uani 1 1 d .
H22A H 0.0109 0.2142 0.8065 0.049 Uiso 1 1 calc R
H22B H -0.0739 0.0485 0.7828 0.049 Uiso 1 1 calc R
H22C H -0.1621 0.1424 0.7709 0.049 Uiso 1 1 calc R
C23 C 0.5318(2) 0.2024(2) 0.79579(13) 0.0356(5) Uani 1 1 d .
H23A H 0.5505 0.1207 0.7796 0.053 Uiso 1 1 calc R
H23B H 0.4873 0.1926 0.8445 0.053 Uiso 1 1 calc R
H23C H 0.6250 0.2861 0.8071 0.053 Uiso 1 1 calc R
C24 C 0.4672(2) 0.1724(2) 0.61698(12) 0.0361(5) Uani 1 1 d .
H24A H 0.3962 0.1639 0.5696 0.054 Uiso 1 1 calc R
H24B H 0.4754 0.0840 0.6167 0.054 Uiso 1 1 calc R
H24C H 0.5637 0.2459 0.6152 0.054 Uiso 1 1 calc R
O1 O 0.20826(14) 0.62487(13) 0.80800(7) 0.0276(3) Uani 1 1 d .
C25 C 0.17976(19) 0.70774(18) 0.87005(10) 0.0234(4) Uani 1 1 d .
C26 C 0.1704(2) 0.64329(19) 0.94654(11) 0.0276(4) Uani 1 1 d .
H26A H 0.2632 0.6346 0.9636 0.033 Uiso 1 1 calc R
H26B H 0.0887 0.5490 0.9348 0.033 Uiso 1 1 calc R
C27 C 0.0338(2) 0.7192(2) 0.84598(12) 0.0352(5) Uani 1 1 d .
H27A H -0.0484 0.6251 0.8334 0.042 Uiso 1 1 calc R
H27B H 0.0369 0.7612 0.7967 0.042 Uiso 1 1 calc R
C28 C 0.3026(2) 0.85556(18) 0.88820(11) 0.0256(4) Uani 1 1 d .
H28A H 0.3057 0.8977 0.8390 0.031 Uiso 1 1 calc R
H28B H 0.3988 0.8523 0.9037 0.031 Uiso 1 1 calc R
C29 C 0.2765(2) 0.94556(18) 0.95716(12) 0.0292(4) Uani 1 1 d .
H29 H 0.3589 1.0409 0.9690 0.035 Uiso 1 1 calc R
C30 C 0.2710(2) 0.8794(2) 1.03259(11) 0.0322(4) Uani 1 1 d .
H30A H 0.2565 0.9378 1.0777 0.039 Uiso 1 1 calc R
H30B H 0.3655 0.8734 1.0489 0.039 Uiso 1 1 calc R
C31 C 0.1444(2) 0.7335(2) 1.01550(11) 0.0295(4) Uani 1 1 d .
H31 H 0.1410 0.6911 1.0653 0.035 Uiso 1 1 calc R
C32 C -0.0014(2) 0.7426(2) 0.99026(13) 0.0339(5) Uani 1 1 d .
H32A H -0.0196 0.7994 1.0346 0.041 Uiso 1 1 calc R
H32B H -0.0834 0.6485 0.9787 0.041 Uiso 1 1 calc R
C33 C 0.0061(2) 0.8089(2) 0.91469(12) 0.0322(4) Uani 1 1 d .
H33 H -0.0895 0.8144 0.8975 0.039 Uiso 1 1 calc R
C34 C 0.1311(2) 0.9551(2) 0.93301(12) 0.0336(5) Uani 1 1 d .
H34A H 0.1341 0.9993 0.8846 0.040 Uiso 1 1 calc R
H34B H 0.1145 1.0128 0.9776 0.040 Uiso 1 1 calc R

loop_
_atom_site_aniso_label
_atom_site_aniso_U_11
_atom_site_aniso_U_22
_atom_site_aniso_U_33
_atom_site_aniso_U_23
_atom_site_aniso_U_13
_atom_site_aniso_U_12
Ti1 0.01748(16) 0.01641(15) 0.01571(15) 0.00168(11) 0.00210(11) 0.00618(12)
Si1 0.0191(2) 0.0171(2) 0.0221(2) 0.00115(18) 0.00309(18) 0.00501(19)
Si3 0.0218(2) 0.0227(3) 0.0293(3) 0.0018(2) 0.0008(2) 0.0116(2)
C1 0.0181(8) 0.0178(8) 0.0198(8) 0.0011(6) 0.0009(6) 0.0070(7)
C2 0.0191(8) 0.0215(8) 0.0196(8) -0.0022(7) -0.0028(7) 0.0083(7)
C3 0.0277(9) 0.0219(9) 0.0196(9) -0.0003(7) -0.0031(7) 0.0129(7)
C4 0.0282(9) 0.0218(9) 0.0170(8) 0.0033(7) -0.0010(7) 0.0093(7)
C5 0.0192(8) 0.0217(9) 0.0175(8) 0.0026(7) 0.0003(6) 0.0080(7)
C6 0.0188(9) 0.0268(10) 0.0367(11) -0.0047(8) 0.0021(8) 0.0086(8)
C7 0.0469(12) 0.0308(10) 0.0292(10) 0.0048(8) -0.0023(9) 0.0246(10)
C8 0.0429(12) 0.0276(10) 0.0244(10) 0.0098(8) 0.0043(8) 0.0114(9)
C9 0.0269(9) 0.0270(9) 0.0198(9) 0.0035(7) 0.0039(7) 0.0121(8)
C10 0.0186(8) 0.0216(8) 0.0184(8) 0.0033(7) 0.0021(6) 0.0076(7)
C11 0.0163(8) 0.0259(9) 0.0196(8) 0.0048(7) 0.0026(6) 0.0064(7)
C12 0.0179(8) 0.0229(9) 0.0260(9) 0.0050(7) 0.0023(7) 0.0045(7)
C13 0.0191(8) 0.0246(9) 0.0198(9) 0.0013(7) -0.0002(7) 0.0082(7)
C14 0.0187(8) 0.0240(9) 0.0177(8) 0.0041(7) 0.0022(6) 0.0101(7)
C15 0.0253(10) 0.0402(11) 0.0241(10) 0.0085(8) 0.0087(8) 0.0087(9)
C16 0.0355(12) 0.0272(11) 0.0475(13) 0.0107(9) 0.0085(10) 0.0009(9)
C17 0.0246(9) 0.0336(10) 0.0264(10) -0.0065(8) -0.0032(8) 0.0120(8)
C18 0.0383(11) 0.0352(11) 0.0230(9) 0.0120(8) 0.0096(8) 0.0182(9)
C19 0.0260(9) 0.0175(9) 0.0330(10) 0.0022(7) 0.0029(8) 0.0083(7)
C20 0.0297(10) 0.0194(9) 0.0411(12) 0.0070(8) -0.0001(8) 0.0104(8)
C21 0.0234(9) 0.0269(10) 0.0354(11) -0.0037(8) -0.0004(8) 0.0064(8)
C22 0.0339(11) 0.0288(10) 0.0316(11) 0.0080(8) 0.0109(8) 0.0075(9)
C23 0.0327(11) 0.0385(11) 0.0408(12) 0.0087(9) 0.0019(9) 0.0210(9)
C24 0.0310(11) 0.0426(12) 0.0362(11) -0.0078(9) -0.0021(9) 0.0232(9)
O1 0.0275(7) 0.0298(7) 0.0241(7) -0.0049(5) 0.0037(5) 0.0134(6)
C25 0.0240(9) 0.0252(9) 0.0206(9) -0.0025(7) 0.0034(7) 0.0118(7)
C26 0.0301(10) 0.0223(9) 0.0327(10) 0.0062(8) 0.0108(8) 0.0116(8)
C27 0.0307(10) 0.0472(12) 0.0280(10) -0.0061(9) -0.0014(8) 0.0220(10)
C28 0.0314(10) 0.0229(9) 0.0256(9) 0.0057(7) 0.0111(8) 0.0128(8)
C29 0.0342(10) 0.0179(9) 0.0315(10) -0.0009(7) 0.0108(8) 0.0071(8)
C30 0.0376(11) 0.0343(11) 0.0218(9) -0.0031(8) 0.0032(8) 0.0150(9)
C31 0.0397(11) 0.0313(10) 0.0231(9) 0.0098(8) 0.0126(8) 0.0175(9)
C32 0.0354(11) 0.0295(10) 0.0386(11) 0.0042(9) 0.0167(9) 0.0132(9)
C33 0.0317(10) 0.0435(12) 0.0286(10) 0.0012(9) 0.0052(8) 0.0246(9)
C34 0.0507(13) 0.0323(10) 0.0306(10) 0.0099(8) 0.0175(9) 0.0267(10)

loop_
_atom_type_symbol
_atom_type_description
_atom_type_scat_dispersion_real
_atom_type_scat_dispersion_imag
_atom_type_scat_source
C C 0.0033 0.0016 'International Tables Vol C Tables 4.2.6.8 and 6.1.1.4'
H H 0.0000 0.0000 'International Tables Vol C Tables 4.2.6.8 and 6.1.1.4'
Si Si 0.0817 0.0704 'International Tables Vol C Tables 4.2.6.8 and 6.1.1.4'
O O 0.0106 0.0060 'International Tables Vol C Tables 4.2.6.8 and 6.1.1.4'
Ti Ti 0.2776 0.4457 'International Tables Vol C Tables 4.2.6.8 and 6.1.1.4'

loop_
_geom_angle_atom_site_label_1
_geom_angle_atom_site_label_2
_geom_angle_atom_site_label_3
_geom_angle
O1 Ti1 C1 115.70(6)
O1 Ti1 C14 99.33(6)
C1 Ti1 C14 113.18(6)
O1 Ti1 C12 103.69(6)
C1 Ti1 C12 140.60(6)
C14 Ti1 C12 56.36(6)
O1 Ti1 C2 84.92(6)
C1 Ti1 C2 34.85(6)
C14 Ti1 C2 138.44(6)
C12 Ti1 C2 162.24(6)
O1 Ti1 C4 116.74(6)
C1 Ti1 C4 57.25(6)
C14 Ti1 C4 143.45(6)
C12 Ti1 C4 106.32(6)
C2 Ti1 C4 56.03(6)
O1 Ti1 C3 86.01(6)
C1 Ti1 C3 57.12(6)
C14 Ti1 C3 170.30(6)
C12 Ti1 C3 130.42(6)
C2 Ti1 C3 33.45(6)
C4 Ti1 C3 33.65(6)
O1 Ti1 C5 139.29(6)
C1 Ti1 C5 34.45(5)
C14 Ti1 C5 117.07(6)
C12 Ti1 C5 111.20(6)
C2 Ti1 C5 56.04(6)
C4 Ti1 C5 33.43(6)
C3 Ti1 C5 55.51(6)
O1 Ti1 C13 84.11(6)
C1 Ti1 C13 146.31(6)
C14 Ti1 C13 33.57(6)
C12 Ti1 C13 33.55(6)
C2 Ti1 C13 163.99(6)
C4 Ti1 C13 139.87(6)
C3 Ti1 C13 156.03(6)
C5 Ti1 C13 136.47(6)
O1 Ti1 C10 133.64(6)
C1 Ti1 C10 92.92(6)
C14 Ti1 C10 34.31(5)
C12 Ti1 C10 56.50(6)
C2 Ti1 C10 127.43(6)
C4 Ti1 C10 109.33(6)
C3 Ti1 C10 139.86(6)
C5 Ti1 C10 84.52(6)
C13 Ti1 C10 56.03(6)
O1 Ti1 C11 136.56(6)
C1 Ti1 C11 107.25(6)
C14 Ti1 C11 55.89(6)
C12 Ti1 C11 33.59(6)
C2 Ti1 C11 138.02(6)
C4 Ti1 C11 91.34(6)
C3 Ti1 C11 124.58(6)
C5 Ti1 C11 82.07(6)
C13 Ti1 C11 55.15(6)
C10 Ti1 C11 33.63(5)
C1 Si1 C21 107.10(8)
C1 Si1 C22 111.26(8)
C21 Si1 C22 110.01(9)
C1 Si1 C19 116.25(8)
C21 Si1 C19 105.42(9)
C22 Si1 C19 106.58(9)
C20 Si3 C24 107.80(10)
C20 Si3 C10 116.08(8)
C24 Si3 C10 116.02(9)
C20 Si3 C23 105.26(9)
C24 Si3 C23 104.45(9)
C10 Si3 C23 106.02(9)
C5 C1 C2 105.94(14)
C5 C1 Si1 127.90(13)
C2 C1 Si1 124.01(13)
C5 C1 Ti1 75.81(9)
C2 C1 Ti1 74.27(9)
Si1 C1 Ti1 128.16(8)
C3 C2 C1 108.82(15)
C3 C2 C6 126.71(16)
C1 C2 C6 124.37(16)
C3 C2 Ti1 74.56(10)
C1 C2 Ti1 70.88(9)
C6 C2 Ti1 123.45(12)
C2 C3 C4 108.31(15)
C2 C3 C7 128.26(17)
C4 C3 C7 123.22(17)
C2 C3 Ti1 71.99(10)
C4 C3 Ti1 73.04(10)
C7 C3 Ti1 124.90(12)
C5 C4 C3 107.76(15)
C5 C4 C8 127.87(17)
C3 C4 C8 123.59(16)
C5 C4 Ti1 73.50(10)
C3 C4 Ti1 73.32(10)
C8 C4 Ti1 126.75(12)
C4 C5 C1 108.86(15)
C4 C5 C9 125.62(15)
C1 C5 C9 124.46(15)
C4 C5 Ti1 73.07(10)
C1 C5 Ti1 69.74(9)
C9 C5 Ti1 132.45(12)
C2 C6 H6A 109.5
C2 C6 H6B 109.5
H6A C6 H6B 109.5
C2 C6 H6C 109.5
H6A C6 H6C 109.5
H6B C6 H6C 109.5
C3 C7 H7A 109.5
C3 C7 H7B 109.5
H7A C7 H7B 109.5
C3 C7 H7C 109.5
H7A C7 H7C 109.5
H7B C7 H7C 109.5
C4 C8 H8A 109.5
C4 C8 H8B 109.5
H8A C8 H8B 109.5
C4 C8 H8C 109.5
H8A C8 H8C 109.5
H8B C8 H8C 109.5
C5 C9 H9A 109.5
C5 C9 H9B 109.5
H9A C9 H9B 109.5
C5 C9 H9C 109.5
H9A C9 H9C 109.5
H9B C9 H9C 109.5
C11 C10 C14 105.84(14)
C11 C10 Si3 129.55(13)
C14 C10 Si3 119.86(12)
C11 C10 Ti1 73.41(10)
C14 C10 Ti1 70.65(9)
Si3 C10 Ti1 139.46(8)
C12 C11 C10 109.00(15)
C12 C11 C15 121.03(16)
C10 C11 C15 128.97(16)
C12 C11 Ti1 71.40(10)
C10 C11 Ti1 72.96(9)
C15 C11 Ti1 130.57(12)
C13 C12 C11 107.82(15)
C13 C12 C16 126.03(17)
C11 C12 C16 125.44(17)
C13 C12 Ti1 74.68(10)
C11 C12 Ti1 75.01(10)
C16 C12 Ti1 123.85(13)
C14 C13 C12 108.15(15)
C14 C13 C17 125.10(16)
C12 C13 C17 125.74(16)
C14 C13 Ti1 71.10(9)
C12 C13 Ti1 71.77(10)
C17 C13 Ti1 131.78(12)
C13 C14 C10 108.83(15)
C13 C14 C18 122.71(15)
C10 C14 C18 128.15(16)
C13 C14 Ti1 75.33(10)
C10 C14 Ti1 75.03(9)
C18 C14 Ti1 121.03(12)
C11 C15 H15A 109.5
C11 C15 H15B 109.5
H15A C15 H15B 109.5
C11 C15 H15C 109.5
H15A C15 H15C 109.5
H15B C15 H15C 109.5
C12 C16 H16A 109.5
C12 C16 H16B 109.5
H16A C16 H16B 109.5
C12 C16 H16C 109.5
H16A C16 H16C 109.5
H16B C16 H16C 109.5
C13 C17 H17A 109.5
C13 C17 H17B 109.5
H17A C17 H17B 109.5
C13 C17 H17C 109.5
H17A C17 H17C 109.5
H17B C17 H17C 109.5
C14 C18 H18A 109.5
C14 C18 H18B 109.5
H18A C18 H18B 109.5
C14 C18 H18C 109.5
H18A C18 H18C 109.5
H18B C18 H18C 109.5
C20 C19 Si1 117.69(13)
C20 C19 H19A 107.9
Si1 C19 H19A 107.9
C20 C19 H19B 107.9
Si1 C19 H19B 107.9
H19A C19 H19B 107.2
C19 C20 Si3 121.39(13)
C19 C20 H20A 107.0
Si3 C20 H20A 107.0
C19 C20 H20B 107.0
Si3 C20 H20B 107.0
H20A C20 H20B 106.7
Si1 C21 H21A 109.5
Si1 C21 H21B 109.5
H21A C21 H21B 109.5
Si1 C21 H21C 109.5
H21A C21 H21C 109.5
H21B C21 H21C 109.5
Si1 C22 H22A 109.5
Si1 C22 H22B 109.5
H22A C22 H22B 109.5
Si1 C22 H22C 109.5
H22A C22 H22C 109.5
H22B C22 H22C 109.5
Si3 C23 H23A 109.5
Si3 C23 H23B 109.5
H23A C23 H23B 109.5
Si3 C23 H23C 109.5
H23A C23 H23C 109.5
H23B C23 H23C 109.5
Si3 C24 H24A 109.5
Si3 C24 H24B 109.5
H24A C24 H24B 109.5
Si3 C24 H24C 109.5
H24A C24 H24C 109.5
H24B C24 H24C 109.5
C25 O1 Ti1 176.62(12)
O1 C25 C26 109.69(14)
O1 C25 C28 109.87(14)
C26 C25 C28 109.99(15)
O1 C25 C27 112.43(14)
C26 C25 C27 107.63(15)
C28 C25 C27 107.18(15)
C25 C26 C31 110.71(15)
C25 C26 H26A 109.5
C31 C26 H26A 109.5
C25 C26 H26B 109.5
C31 C26 H26B 109.5
H26A C26 H26B 108.1
C25 C27 C33 111.04(15)
C25 C27 H27A 109.4
C33 C27 H27A 109.4
C25 C27 H27B 109.4
C33 C27 H27B 109.4
H27A C27 H27B 108.0
C25 C28 C29 110.66(14)
C25 C28 H28A 109.5
C29 C28 H28A 109.5
C25 C28 H28B 109.5
C29 C28 H28B 109.5
H28A C28 H28B 108.1
C34 C29 C30 109.21(16)
C34 C29 C28 110.06(16)
C30 C29 C28 109.10(15)
C34 C29 H29 109.5
C30 C29 H29 109.5
C28 C29 H29 109.5
C29 C30 C31 110.05(16)
C29 C30 H30A 109.7
C31 C30 H30A 109.7
C29 C30 H30B 109.7
C31 C30 H30B 109.7
H30A C30 H30B 108.2
C32 C31 C30 109.67(16)
C32 C31 C26 109.44(16)
C30 C31 C26 108.93(15)
C32 C31 H31 109.6
C30 C31 H31 109.6
C26 C31 H31 109.6
C31 C32 C33 108.96(15)
C31 C32 H32A 109.9
C33 C32 H32A 109.9
C31 C32 H32B 109.9
C33 C32 H32B 109.9
H32A C32 H32B 108.3
C32 C33 C34 109.80(17)
C32 C33 C27 109.37(17)
C34 C33 C27 109.52(16)
C32 C33 H33 109.4
C34 C33 H33 109.4
C27 C33 H33 109.4
C29 C34 C33 109.07(15)
C29 C34 H34A 109.9
C33 C34 H34A 109.9
C29 C34 H34B 109.9
C33 C34 H34B 109.9
H34A C34 H34B 108.3

loop_
_geom_bond_atom_site_label_1
_geom_bond_atom_site_label_2
_geom_bond_distance
Ti1 O1 1.8504(12)
Ti1 C1 2.3814(17)
Ti1 C14 2.4090(17)
Ti1 C12 2.4259(17)
Ti1 C2 2.4261(17)
Ti1 C4 2.4554(17)
Ti1 C3 2.4590(17)
Ti1 C5 2.4610(17)
Ti1 C13 2.4633(17)
Ti1 C10 2.4666(17)
Ti1 C11 2.4724(17)
Si1 C1 1.8649(17)
Si1 C21 1.8775(19)
Si1 C22 1.8775(19)
Si1 C19 1.8806(19)
Si3 C20 1.8720(19)
Si3 C24 1.878(2)
Si3 C10 1.8793(18)
Si3 C23 1.881(2)
C1 C5 1.436(2)
C1 C2 1.440(2)
C2 C3 1.406(2)
C2 C6 1.498(2)
C3 C4 1.422(3)
C3 C7 1.503(2)
C4 C5 1.414(2)
C4 C8 1.505(2)
C5 C9 1.500(2)
C6 H6A 0.9800
C6 H6B 0.9800
C6 H6C 0.9800
C7 H7A 0.9800
C7 H7B 0.9800
C7 H7C 0.9800
C8 H8A 0.9800
C8 H8B 0.9800
C8 H8C 0.9800
C9 H9A 0.9800
C9 H9B 0.9800
C9 H9C 0.9800
C10 C11 1.429(2)
C10 C14 1.439(2)
C11 C12 1.416(2)
C11 C15 1.508(2)
C12 C13 1.412(2)
C12 C16 1.509(3)
C13 C14 1.408(2)
C13 C17 1.500(2)
C14 C18 1.509(2)
C15 H15A 0.9800
C15 H15B 0.9800
C15 H15C 0.9800
C16 H16A 0.9800
C16 H16B 0.9800
C16 H16C 0.9800
C17 H17A 0.9800
C17 H17B 0.9800
C17 H17C 0.9800
C18 H18A 0.9800
C18 H18B 0.9800
C18 H18C 0.9800
C19 C20 1.542(3)
C19 H19A 0.9900
C19 H19B 0.9900
C20 H20A 0.9900
C20 H20B 0.9900
C21 H21A 0.9800
C21 H21B 0.9800
C21 H21C 0.9800
C22 H22A 0.9800
C22 H22B 0.9800
C22 H22C 0.9800
C23 H23A 0.9800
C23 H23B 0.9800
C23 H23C 0.9800
C24 H24A 0.9800
C24 H24B 0.9800
C24 H24C 0.9800
O1 C25 1.423(2)
C25 C26 1.531(3)
C25 C28 1.531(2)
C25 C27 1.537(3)
C26 C31 1.540(3)
C26 H26A 0.9900
C26 H26B 0.9900
C27 C33 1.542(3)
C27 H27A 0.9900
C27 H27B 0.9900
C28 C29 1.538(2)
C28 H28A 0.9900
C28 H28B 0.9900
C29 C34 1.521(3)
C29 C30 1.526(3)
C29 H29 1.0000
C30 C31 1.532(3)
C30 H30A 0.9900
C30 H30B 0.9900
C31 C32 1.526(3)
C31 H31 1.0000
C32 C33 1.528(3)
C32 H32A 0.9900
C32 H32B 0.9900
C33 C34 1.528(3)
C33 H33 1.0000
C34 H34A 0.9900
C34 H34B 0.9900

loop_
_geom_torsion_atom_site_label_1
_geom_torsion_atom_site_label_2
_geom_torsion_atom_site_label_3
_geom_torsion_atom_site_label_4
_geom_torsion
C21 Si1 C1 C5 -87.92(16)
C22 Si1 C1 C5 151.83(15)
C19 Si1 C1 C5 29.60(18)
C21 Si1 C1 C2 73.01(16)
C22 Si1 C1 C2 -47.25(17)
C19 Si1 C1 C2 -169.48(14)
C21 Si1 C1 Ti1 169.57(10)
C22 Si1 C1 Ti1 49.31(13)
C19 Si1 C1 Ti1 -72.92(12)
O1 Ti1 C1 C5 141.78(10)
C14 Ti1 C1 C5 -104.53(10)
C12 Ti1 C1 C5 -39.87(14)
C2 Ti1 C1 C5 111.44(14)
C4 Ti1 C1 C5 35.26(9)
C3 Ti1 C1 C5 75.55(10)
C13 Ti1 C1 C5 -97.13(13)
C10 Ti1 C1 C5 -75.92(10)
C11 Ti1 C1 C5 -44.91(11)
O1 Ti1 C1 C2 30.34(11)
C14 Ti1 C1 C2 144.04(10)
C12 Ti1 C1 C2 -151.31(11)
C4 Ti1 C1 C2 -76.18(11)
C3 Ti1 C1 C2 -35.89(10)
C5 Ti1 C1 C2 -111.44(14)
C13 Ti1 C1 C2 151.44(11)
C10 Ti1 C1 C2 172.65(10)
C11 Ti1 C1 C2 -156.35(10)
O1 Ti1 C1 Si1 -90.84(11)
C14 Ti1 C1 Si1 22.86(12)
C12 Ti1 C1 Si1 87.51(13)
C2 Ti1 C1 Si1 -121.18(15)
C4 Ti1 C1 Si1 162.65(13)
C3 Ti1 C1 Si1 -157.06(13)
C5 Ti1 C1 Si1 127.39(16)
C13 Ti1 C1 Si1 30.26(17)
C10 Ti1 C1 Si1 51.47(11)
C11 Ti1 C1 Si1 82.48(11)
C5 C1 C2 C3 -4.38(18)
Si1 C1 C2 C3 -168.82(12)
Ti1 C1 C2 C3 65.42(12)
C5 C1 C2 C6 172.19(16)
Si1 C1 C2 C6 7.7(2)
Ti1 C1 C2 C6 -118.01(16)
C5 C1 C2 Ti1 -69.80(11)
Si1 C1 C2 Ti1 125.76(13)
O1 Ti1 C2 C3 90.45(10)
C1 Ti1 C2 C3 -116.74(14)
C14 Ti1 C2 C3 -171.21(10)
C12 Ti1 C2 C3 -29.6(2)
C4 Ti1 C2 C3 -36.76(10)
C5 Ti1 C2 C3 -77.34(11)
C13 Ti1 C2 C3 137.3(2)
C10 Ti1 C2 C3 -126.01(10)
C11 Ti1 C2 C3 -81.81(13)
O1 Ti1 C2 C1 -152.81(10)
C14 Ti1 C2 C1 -54.46(13)
C12 Ti1 C2 C1 87.1(2)
C4 Ti1 C2 C1 79.99(10)
C3 Ti1 C2 C1 116.74(14)
C5 Ti1 C2 C1 39.41(9)
C13 Ti1 C2 C1 -105.9(2)
C10 Ti1 C2 C1 -9.26(13)
C11 Ti1 C2 C1 34.94(14)
O1 Ti1 C2 C6 -33.66(14)
C1 Ti1 C2 C6 119.14(19)
C14 Ti1 C2 C6 64.68(17)
C12 Ti1 C2 C6 -153.73(18)
C4 Ti1 C2 C6 -160.87(17)
C3 Ti1 C2 C6 -124.11(19)
C5 Ti1 C2 C6 158.55(17)
C13 Ti1 C2 C6 13.2(3)
C10 Ti1 C2 C6 109.88(14)
C11 Ti1 C2 C6 154.08(13)
C1 C2 C3 C4 1.43(19)
C6 C2 C3 C4 -175.03(17)
Ti1 C2 C3 C4 64.48(12)
C1 C2 C3 C7 176.30(17)
C6 C2 C3 C7 -0.2(3)
Ti1 C2 C3 C7 -120.65(18)
C1 C2 C3 Ti1 -63.05(11)
C6 C2 C3 Ti1 120.49(17)
O1 Ti1 C3 C2 -86.82(10)
C1 Ti1 C3 C2 37.42(10)
C12 Ti1 C3 C2 168.58(10)
C4 Ti1 C3 C2 116.40(14)
C5 Ti1 C3 C2 79.07(11)
C13 Ti1 C3 C2 -152.60(14)
C10 Ti1 C3 C2 85.16(13)
C11 Ti1 C3 C2 126.47(10)
O1 Ti1 C3 C4 156.78(11)
C1 Ti1 C3 C4 -78.97(11)
C12 Ti1 C3 C4 52.18(13)
C2 Ti1 C3 C4 -116.40(15)
C5 Ti1 C3 C4 -37.32(10)
C13 Ti1 C3 C4 91.01(17)
C10 Ti1 C3 C4 -31.24(14)
C11 Ti1 C3 C4 10.07(13)
O1 Ti1 C3 C7 37.73(16)
C1 Ti1 C3 C7 161.98(18)
C12 Ti1 C3 C7 -66.87(18)
C2 Ti1 C3 C7 124.6(2)
C4 Ti1 C3 C7 -119.0(2)
C5 Ti1 C3 C7 -156.37(18)
C13 Ti1 C3 C7 -28.0(3)
C10 Ti1 C3 C7 -150.29(14)
C11 Ti1 C3 C7 -108.98(16)
C2 C3 C4 C5 2.16(19)
C7 C3 C4 C5 -173.02(16)
Ti1 C3 C4 C5 65.97(12)
C2 C3 C4 C8 172.78(16)
C7 C3 C4 C8 -2.4(3)
Ti1 C3 C4 C8 -123.42(17)
C2 C3 C4 Ti1 -63.80(12)
C7 C3 C4 Ti1 121.02(17)
O1 Ti1 C4 C5 -141.02(10)
C1 Ti1 C4 C5 -36.35(10)
C14 Ti1 C4 C5 48.96(15)
C12 Ti1 C4 C5 103.91(11)
C2 Ti1 C4 C5 -78.35(11)
C3 Ti1 C4 C5 -114.89(15)
C13 Ti1 C4 C5 104.18(12)
C10 Ti1 C4 C5 44.36(11)
C11 Ti1 C4 C5 73.38(11)
O1 Ti1 C4 C3 -26.13(12)
C1 Ti1 C4 C3 78.54(11)
C14 Ti1 C4 C3 163.86(10)
C12 Ti1 C4 C3 -141.20(10)
C2 Ti1 C4 C3 36.54(10)
C5 Ti1 C4 C3 114.89(15)
C13 Ti1 C4 C3 -140.93(11)
C10 Ti1 C4 C3 159.25(10)
C11 Ti1 C4 C3 -171.72(10)
O1 Ti1 C4 C8 93.68(16)
C1 Ti1 C4 C8 -161.66(18)
C14 Ti1 C4 C8 -76.34(19)
C12 Ti1 C4 C8 -21.39(17)
C2 Ti1 C4 C8 156.35(18)
C3 Ti1 C4 C8 119.8(2)
C5 Ti1 C4 C8 -125.3(2)
C13 Ti1 C4 C8 -21.1(2)
C10 Ti1 C4 C8 -80.95(16)
C11 Ti1 C4 C8 -51.92(16)
C3 C4 C5 C1 -4.95(19)
C8 C4 C5 C1 -175.04(17)
Ti1 C4 C5 C1 60.89(12)
C3 C4 C5 C9 163.63(16)
C8 C4 C5 C9 -6.5(3)
Ti1 C4 C5 C9 -130.53(17)
C3 C4 C5 Ti1 -65.84(12)
C8 C4 C5 Ti1 124.07(19)
C2 C1 C5 C4 5.72(19)
Si1 C1 C5 C4 169.36(13)
Ti1 C1 C5 C4 -62.99(12)
C2 C1 C5 C9 -163.02(15)
Si1 C1 C5 C9 0.6(2)
Ti1 C1 C5 C9 128.26(16)
C2 C1 C5 Ti1 68.71(11)
Si1 C1 C5 Ti1 -127.65(14)
O1 Ti1 C5 C4 59.46(14)
C1 Ti1 C5 C4 118.20(15)
C14 Ti1 C5 C4 -149.71(10)
C12 Ti1 C5 C4 -87.68(11)
C2 Ti1 C5 C4 78.31(11)
C3 Ti1 C5 C4 37.57(10)
C13 Ti1 C5 C4 -114.86(11)
C10 Ti1 C5 C4 -138.49(11)
C11 Ti1 C5 C4 -104.71(11)
O1 Ti1 C5 C1 -58.74(13)
C14 Ti1 C5 C1 92.10(10)
C12 Ti1 C5 C1 154.12(10)
C2 Ti1 C5 C1 -39.89(9)
C4 Ti1 C5 C1 -118.20(15)
C3 Ti1 C5 C1 -80.62(11)
C13 Ti1 C5 C1 126.95(10)
C10 Ti1 C5 C1 103.31(10)
C11 Ti1 C5 C1 137.10(10)
O1 Ti1 C5 C9 -177.41(14)
C1 Ti1 C5 C9 -118.7(2)
C14 Ti1 C5 C9 -26.58(17)
C12 Ti1 C5 C9 35.45(17)
C2 Ti1 C5 C9 -158.57(18)
C4 Ti1 C5 C9 123.1(2)
C3 Ti1 C5 C9 160.70(18)
C13 Ti1 C5 C9 8.3(2)
C10 Ti1 C5 C9 -15.36(16)
C11 Ti1 C5 C9 18.42(15)
C20 Si3 C10 C11 -136.05(16)
C24 Si3 C10 C11 -7.90(19)
C23 Si3 C10 C11 107.50(17)
C20 Si3 C10 C14 72.05(16)
C24 Si3 C10 C14 -159.81(13)
C23 Si3 C10 C14 -44.40(16)
C20 Si3 C10 Ti1 -22.74(16)
C24 Si3 C10 Ti1 105.41(13)
C23 Si3 C10 Ti1 -139.19(13)
O1 Ti1 C10 C11 -112.21(11)
C1 Ti1 C10 C11 117.36(10)
C14 Ti1 C10 C11 -113.98(14)
C12 Ti1 C10 C11 -36.03(10)
C2 Ti1 C10 C11 122.65(10)
C4 Ti1 C10 C11 61.15(11)
C3 Ti1 C10 C11 78.88(13)
C5 Ti1 C10 C11 83.91(10)
C13 Ti1 C10 C11 -76.64(10)
O1 Ti1 C10 C14 1.77(13)
C1 Ti1 C10 C14 -128.65(10)
C12 Ti1 C10 C14 77.95(11)
C2 Ti1 C10 C14 -123.37(10)
C4 Ti1 C10 C14 175.13(9)
C3 Ti1 C10 C14 -167.14(10)
C5 Ti1 C10 C14 -162.10(10)
C13 Ti1 C10 C14 37.34(10)
C11 Ti1 C10 C14 113.98(14)
O1 Ti1 C10 Si3 115.43(13)
C1 Ti1 C10 Si3 -15.00(13)
C14 Ti1 C10 Si3 113.66(17)
C12 Ti1 C10 Si3 -168.40(16)
C2 Ti1 C10 Si3 -9.72(16)
C4 Ti1 C10 Si3 -71.21(14)
C3 Ti1 C10 Si3 -53.48(17)
C5 Ti1 C10 Si3 -48.45(13)
C13 Ti1 C10 Si3 151.00(15)
C11 Ti1 C10 Si3 -132.36(18)
C14 C10 C11 C12 -0.93(19)
Si3 C10 C11 C12 -155.81(14)
Ti1 C10 C11 C12 62.72(12)
C14 C10 C11 C15 167.52(17)
Si3 C10 C11 C15 12.6(3)
Ti1 C10 C11 C15 -128.83(18)
C14 C10 C11 Ti1 -63.65(11)
Si3 C10 C11 Ti1 141.47(14)
O1 Ti1 C11 C12 -14.56(14)
C1 Ti1 C11 C12 174.22(10)
C14 Ti1 C11 C12 -79.07(11)
C2 Ti1 C11 C12 154.17(10)
C4 Ti1 C11 C12 118.23(10)
C3 Ti1 C11 C12 112.66(11)
C5 Ti1 C11 C12 150.43(11)
C13 Ti1 C11 C12 -38.07(10)
C10 Ti1 C11 C12 -117.54(14)
O1 Ti1 C11 C10 102.98(11)
C1 Ti1 C11 C10 -68.24(10)
C14 Ti1 C11 C10 38.47(9)
C12 Ti1 C11 C10 117.54(14)
C2 Ti1 C11 C10 -88.29(12)
C4 Ti1 C11 C10 -124.23(10)
C3 Ti1 C11 C10 -129.79(10)
C5 Ti1 C11 C10 -92.02(10)
C13 Ti1 C11 C10 79.47(10)
O1 Ti1 C11 C15 -129.90(16)
C1 Ti1 C11 C15 58.88(17)
C14 Ti1 C11 C15 165.59(19)
C12 Ti1 C11 C15 -115.3(2)
C2 Ti1 C11 C15 38.8(2)
C4 Ti1 C11 C15 2.89(17)
C3 Ti1 C11 C15 -2.67(19)
C5 Ti1 C11 C15 35.10(16)
C13 Ti1 C11 C15 -153.40(19)
C10 Ti1 C11 C15 127.1(2)
C10 C11 C12 C13 4.4(2)
C15 C11 C12 C13 -165.17(16)
Ti1 C11 C12 C13 68.07(12)
C10 C11 C12 C16 175.14(18)
C15 C11 C12 C16 5.6(3)
Ti1 C11 C12 C16 -121.15(19)
C10 C11 C12 Ti1 -63.71(12)
C15 C11 C12 Ti1 126.76(16)
O1 Ti1 C12 C13 56.05(11)
C1 Ti1 C12 C13 -122.42(11)
C14 Ti1 C12 C13 -36.15(10)
C2 Ti1 C12 C13 173.52(17)
C4 Ti1 C12 C13 179.69(10)
C3 Ti1 C12 C13 152.55(10)
C5 Ti1 C12 C13 -145.31(10)
C10 Ti1 C12 C13 -77.62(11)
C11 Ti1 C12 C13 -113.70(15)
O1 Ti1 C12 C11 169.75(10)
C1 Ti1 C12 C11 -8.72(15)
C14 Ti1 C12 C11 77.55(11)
C2 Ti1 C12 C11 -72.8(2)
C4 Ti1 C12 C11 -66.61(11)
C3 Ti1 C12 C11 -93.75(11)
C5 Ti1 C12 C11 -31.61(11)
C13 Ti1 C12 C11 113.70(15)
C10 Ti1 C12 C11 36.08(9)
O1 Ti1 C12 C16 -67.35(16)
C1 Ti1 C12 C16 114.18(16)
C14 Ti1 C12 C16 -159.56(18)
C2 Ti1 C12 C16 50.1(3)
C4 Ti1 C12 C16 56.29(17)
C3 Ti1 C12 C16 29.15(19)
C5 Ti1 C12 C16 91.29(16)
C13 Ti1 C12 C16 -123.4(2)
C10 Ti1 C12 C16 158.98(18)
C11 Ti1 C12 C16 122.9(2)
C11 C12 C13 C14 -6.1(2)
C16 C12 C13 C14 -176.84(18)
Ti1 C12 C13 C14 62.17(12)
C11 C12 C13 C17 162.86(17)
C16 C12 C13 C17 -7.9(3)
Ti1 C12 C13 C17 -128.84(18)
C11 C12 C13 Ti1 -68.30(12)
C16 C12 C13 Ti1 120.99(19)
O1 Ti1 C13 C14 116.77(10)
C1 Ti1 C13 C14 -12.36(16)
C12 Ti1 C13 C14 -117.35(15)
C2 Ti1 C13 C14 69.8(2)
C4 Ti1 C13 C14 -117.82(11)
C3 Ti1 C13 C14 -177.09(13)
C5 Ti1 C13 C14 -66.96(13)
C10 Ti1 C13 C14 -38.19(9)
C11 Ti1 C13 C14 -79.24(11)
O1 Ti1 C13 C12 -125.88(11)
C1 Ti1 C13 C12 104.99(13)
C14 Ti1 C13 C12 117.35(15)
C2 Ti1 C13 C12 -172.83(19)
C4 Ti1 C13 C12 -0.46(15)
C3 Ti1 C13 C12 -59.73(19)
C5 Ti1 C13 C12 50.40(14)
C10 Ti1 C13 C12 79.16(11)
C11 Ti1 C13 C12 38.12(10)
O1 Ti1 C13 C17 -3.84(17)
C1 Ti1 C13 C17 -132.97(16)
C14 Ti1 C13 C17 -120.6(2)
C12 Ti1 C13 C17 122.0(2)
C2 Ti1 C13 C17 -50.8(3)
C4 Ti1 C13 C17 121.57(17)
C3 Ti1 C13 C17 62.3(2)
C5 Ti1 C13 C17 172.43(15)
C10 Ti1 C13 C17 -158.81(19)
C11 Ti1 C13 C17 160.15(19)
C12 C13 C14 C10 5.61(19)
C17 C13 C14 C10 -163.47(16)
Ti1 C13 C14 C10 68.20(12)
C12 C13 C14 C18 179.68(16)
C17 C13 C14 C18 10.6(3)
Ti1 C13 C14 C18 -117.72(16)
C12 C13 C14 Ti1 -62.60(12)
C17 C13 C14 Ti1 128.33(17)
C11 C10 C14 C13 -2.87(19)
Si3 C10 C14 C13 154.95(12)
Ti1 C10 C14 C13 -68.40(12)
C11 C10 C14 C18 -176.52(17)
Si3 C10 C14 C18 -18.7(2)
Ti1 C10 C14 C18 117.94(18)
C11 C10 C14 Ti1 65.53(11)
Si3 C10 C14 Ti1 -136.64(11)
O1 Ti1 C14 C13 -64.17(10)
C1 Ti1 C14 C13 172.58(10)
C12 Ti1 C14 C13 36.13(10)
C2 Ti1 C14 C13 -157.03(10)
C4 Ti1 C14 C13 106.81(12)
C5 Ti1 C14 C13 134.63(10)
C10 Ti1 C14 C13 114.54(14)
C11 Ti1 C14 C13 76.86(11)
O1 Ti1 C14 C10 -178.70(10)
C1 Ti1 C14 C10 58.04(11)
C12 Ti1 C14 C10 -78.41(10)
C2 Ti1 C14 C10 88.43(12)
C4 Ti1 C14 C10 -7.73(15)
C5 Ti1 C14 C10 20.09(11)
C13 Ti1 C14 C10 -114.54(14)
C11 Ti1 C14 C10 -37.68(9)
O1 Ti1 C14 C18 55.47(14)
C1 Ti1 C14 C18 -67.79(15)
C12 Ti1 C14 C18 155.76(16)
C2 Ti1 C14 C18 -37.40(18)
C4 Ti1 C14 C18 -133.56(14)
C5 Ti1 C14 C18 -105.74(14)
C13 Ti1 C14 C18 119.63(18)
C10 Ti1 C14 C18 -125.83(18)
C11 Ti1 C14 C18 -163.51(16)
C1 Si1 C19 C20 75.23(16)
C21 Si1 C19 C20 -166.34(14)
C22 Si1 C19 C20 -49.44(16)
Si1 C19 C20 Si3 -85.72(18)
C24 Si3 C20 C19 -63.62(17)
C10 Si3 C20 C19 68.45(18)
C23 Si3 C20 C19 -174.67(15)
O1 C25 C26 C31 178.25(14)
C28 C25 C26 C31 57.3(2)
C27 C25 C26 C31 -59.14(19)
O1 C25 C27 C33 179.69(16)
C26 C25 C27 C33 58.8(2)
C28 C25 C27 C33 -59.5(2)
O1 C25 C28 C29 -178.11(15)
C26 C25 C28 C29 -57.3(2)
C27 C25 C28 C29 59.45(19)
C25 C28 C29 C34 -60.9(2)
C25 C28 C29 C30 58.9(2)
C34 C29 C30 C31 59.7(2)
C28 C29 C30 C31 -60.6(2)
C29 C30 C31 C32 -59.2(2)
C29 C30 C31 C26 60.5(2)
C25 C26 C31 C32 61.1(2)
C25 C26 C31 C30 -58.8(2)
C30 C31 C32 C33 59.1(2)
C26 C31 C32 C33 -60.4(2)
C31 C32 C33 C34 -60.4(2)
C31 C32 C33 C27 59.7(2)
C25 C27 C33 C32 -60.1(2)
C25 C27 C33 C34 60.3(2)
C30 C29 C34 C33 -60.4(2)
C28 C29 C34 C33 59.35(19)
C32 C33 C34 C29 61.3(2)
C27 C33 C34 C29 -58.8(2)
